data_4331774
loop_
_publ_author_name
'Fu-Te Tsai'
'Yu-Ching Lee'
'Ming-Hsi Chiang'
'Wen-Feng Liaw'

_publ_section_title
;
 Nitrate-to-Nitrite-to-Nitric Oxide Conversion Modulated by
 Nitrate-Containing {Fe(NO)2}9 Dinitrosyl Iron Complex (DNIC)
;
_journal_name_full 'Inorganic Chemistry'
_journal_page_first 464
_journal_page_last 473
_journal_paper_doi 10.1021/ic3023437
_journal_volume 52
_journal_year 2013
_chemical_formula_sum 'C36 H30 Fe0.5 N3 O6 P2'
_chemical_formula_weight 690.49
_chemical_name_systematic
; 
 ? 
;
_space_group_IT_number 15
_symmetry_cell_setting monoclinic
_symmetry_space_group_name_Hall '-C 2yc'
_symmetry_space_group_name_H-M 'C 1 2/c 1'
_atom_sites_solution_hydrogens geom
_atom_sites_solution_primary direct
_atom_sites_solution_secondary difmap
_audit_creation_method SHELXL-97
_cell_angle_alpha 90.00
_cell_angle_beta 109.8290(10)
_cell_angle_gamma 90.00
_cell_formula_units_Z 8
_cell_length_a 16.6357(4)
_cell_length_b 20.3175(4)
_cell_length_c 20.8288(5)
_cell_measurement_reflns_used 9896
_cell_measurement_temperature 100(2)
_cell_measurement_theta_max 26.3456
_cell_measurement_theta_min 2.2770
_cell_volume 6622.6(3)
_computing_cell_refinement 'SAINT V7.34A (Bruker AXS, 2006)'
_computing_data_collection 'APEX2 (Bruker AXS, 2010)'
_computing_data_reduction 'SAINT V7.34A (Bruker AXS, 2006)'
_computing_molecular_graphics 'SHELXTL (Sheldrick, 2008)'
_computing_publication_material SHELXTL
_computing_structure_refinement 'SHELXL-97 (Sheldrick, 2008)'
_computing_structure_solution 'SHELXS-97 (Sheldrick, 2008)'
_diffrn_ambient_temperature 100(2)
_diffrn_detector_area_resol_mean 8.3333
_diffrn_measured_fraction_theta_full 0.997
_diffrn_measured_fraction_theta_max 0.997
_diffrn_measurement_device_type 'Bruker APEX-II CCD'
_diffrn_measurement_method '\f and \w scans'
_diffrn_radiation_monochromator graphite
_diffrn_radiation_source 'fine-focus sealed tube'
_diffrn_radiation_type MoK\a
_diffrn_radiation_wavelength 0.71073
_diffrn_reflns_av_R_equivalents 0.0213
_diffrn_reflns_av_sigmaI/netI 0.0193
_diffrn_reflns_limit_h_max 20
_diffrn_reflns_limit_h_min -20
_diffrn_reflns_limit_k_max 18
_diffrn_reflns_limit_k_min -25
_diffrn_reflns_limit_l_max 25
_diffrn_reflns_limit_l_min -25
_diffrn_reflns_number 29394
_diffrn_reflns_theta_full 26.36
_diffrn_reflns_theta_max 26.36
_diffrn_reflns_theta_min 1.64
_exptl_absorpt_coefficient_mu 0.393
_exptl_absorpt_correction_T_max 0.7454
_exptl_absorpt_correction_T_min 0.7052
_exptl_absorpt_correction_type multi-scan
_exptl_absorpt_process_details 'SADABS V2008/1 (Bruker AXS)'
_exptl_crystal_colour orange
_exptl_crystal_density_diffrn 1.385
_exptl_crystal_description Lump
_exptl_crystal_F_000 2864
_exptl_crystal_size_max 0.28
_exptl_crystal_size_mid 0.25
_exptl_crystal_size_min 0.25
_refine_diff_density_max 0.632
_refine_diff_density_min -0.723
_refine_diff_density_rms 0.206
_refine_ls_extinction_method none
_refine_ls_goodness_of_fit_ref 1.162
_refine_ls_hydrogen_treatment constr
_refine_ls_matrix_type full
_refine_ls_number_parameters 429
_refine_ls_number_reflns 6763
_refine_ls_number_restraints 0
_refine_ls_restrained_S_all 1.162
_refine_ls_R_factor_all 0.0370
_refine_ls_R_factor_gt 0.0289
_refine_ls_shift/su_max 0.001
_refine_ls_shift/su_mean 0.000
_refine_ls_structure_factor_coef Fsqd
_refine_ls_weighting_details 'calc w=1/[\s^2^(Fo^2^)+(0.0767P)^2^+3.9646P] where P=(Fo^2^+2Fc^2^)/3'
_refine_ls_weighting_scheme calc
_refine_ls_wR_factor_gt 0.0944
_refine_ls_wR_factor_ref 0.1209
_reflns_number_gt 6137
_reflns_number_total 6763
_reflns_threshold_expression >2sigma(I)
_cod_data_source_file ic3023437_si_003_1.cif
_cod_data_source_block 100549lt_0m
_cod_original_formula_sum 'C36 H30 Fe0.50 N3 O6 P2'
_cod_database_code 4331774

loop_
_symmetry_equiv_pos_as_xyz
'x, y, z'
'-x, y, -z+1/2'
'x+1/2, y+1/2, z'
'-x+1/2, y+1/2, -z+1/2'
'-x, -y, -z'
'x, -y, z-1/2'
'-x+1/2, -y+1/2, -z'
'x+1/2, -y+1/2, z-1/2'

loop_
_atom_site_label
_atom_site_type_symbol
_atom_site_fract_x
_atom_site_fract_y
_atom_site_fract_z
_atom_site_U_iso_or_equiv
_atom_site_adp_type
_atom_site_occupancy
_atom_site_symmetry_multiplicity
_atom_site_calc_flag
_atom_site_refinement_flags
Fe1 Fe 0.0000 0.049903(16) 0.2500 0.01559(11) Uani 1 2 d S
P1 P 0.94753(3) 0.347995(19) 0.54697(2) 0.01137(12) Uani 1 1 d .
P2 P 0.97777(3) 0.301199(19) 0.42447(2) 0.01166(12) Uani 1 1 d .
N1 N 0.95261(9) 0.35241(7) 0.47254(7) 0.0147(3) Uani 1 1 d .
N2 N -0.10716(9) -0.00359(7) 0.30449(8) 0.0209(3) Uani 1 1 d .
N3 N 0.11863(9) 0.10147(7) 0.35836(8) 0.0190(3) Uani 1 1 d .
O1 O -0.06064(8) -0.03533(6) 0.27810(7) 0.0246(3) Uani 1 1 d .
O2 O -0.15806(9) -0.03160(7) 0.32639(8) 0.0323(3) Uani 1 1 d .
O3 O -0.09869(9) 0.05830(6) 0.30602(7) 0.0259(3) Uani 1 1 d .
O4 O 0.06296(8) 0.13464(6) 0.31206(6) 0.0203(3) Uani 1 1 d .
O5 O 0.11284(8) 0.03963(6) 0.35186(7) 0.0244(3) Uani 1 1 d .
O6 O 0.17437(8) 0.12860(7) 0.40526(7) 0.0282(3) Uani 1 1 d .
C1 C 0.85451(10) 0.39235(8) 0.54885(8) 0.0132(3) Uani 1 1 d .
C2 C 0.82703(11) 0.44690(8) 0.50585(9) 0.0159(3) Uani 1 1 d .
H2 H 0.8554 0.4584 0.4748 0.019 Uiso 1 1 calc R
C3 C 0.75826(11) 0.48422(8) 0.50868(9) 0.0195(4) Uani 1 1 d .
H3 H 0.7391 0.5210 0.4793 0.023 Uiso 1 1 calc R
C4 C 0.71763(11) 0.46743(9) 0.55476(10) 0.0207(4) Uani 1 1 d .
H4 H 0.6709 0.4931 0.5568 0.025 Uiso 1 1 calc R
C5 C 0.74456(11) 0.41356(9) 0.59776(9) 0.0187(4) Uani 1 1 d .
H5 H 0.7164 0.4026 0.6291 0.022 Uiso 1 1 calc R
C6 C 0.81302(10) 0.37570(8) 0.59484(9) 0.0155(3) Uani 1 1 d .
H6 H 0.8315 0.3387 0.6240 0.019 Uiso 1 1 calc R
C7 C 1.03801(10) 0.38829(7) 0.60816(8) 0.0132(3) Uani 1 1 d .
C8 C 1.10478(11) 0.41212(8) 0.58844(9) 0.0166(3) Uani 1 1 d .
H8 H 1.1031 0.4070 0.5427 0.020 Uiso 1 1 calc R
C9 C 1.17397(11) 0.44342(8) 0.63615(9) 0.0189(4) Uani 1 1 d .
H9 H 1.2195 0.4597 0.6228 0.023 Uiso 1 1 calc R
C10 C 1.17655(11) 0.45089(8) 0.70291(9) 0.0189(4) Uani 1 1 d .
H10 H 1.2240 0.4721 0.7354 0.023 Uiso 1 1 calc R
C11 C 1.10978(11) 0.42739(9) 0.72250(9) 0.0186(4) Uani 1 1 d .
H11 H 1.1116 0.4327 0.7683 0.022 Uiso 1 1 calc R
C12 C 1.04087(11) 0.39634(8) 0.67542(9) 0.0161(3) Uani 1 1 d .
H12 H 0.9953 0.3804 0.6889 0.019 Uiso 1 1 calc R
C13 C 0.93994(10) 0.26653(8) 0.57816(8) 0.0136(3) Uani 1 1 d .
C14 C 1.00425(11) 0.23855(8) 0.63265(9) 0.0205(4) Uani 1 1 d .
H14 H 1.0543 0.2632 0.6558 0.025 Uiso 1 1 calc R
C15 C 0.99572(12) 0.17462(9) 0.65353(10) 0.0242(4) Uani 1 1 d .
H15 H 1.0400 0.1557 0.6907 0.029 Uiso 1 1 calc R
C16 C 0.92282(12) 0.13854(8) 0.62016(10) 0.0209(4) Uani 1 1 d .
H16 H 0.9168 0.0951 0.6347 0.025 Uiso 1 1 calc R
C17 C 0.85853(11) 0.16597(8) 0.56534(9) 0.0185(4) Uani 1 1 d .
H17 H 0.8087 0.1411 0.5424 0.022 Uiso 1 1 calc R
C18 C 0.86684(10) 0.22947(8) 0.54401(9) 0.0159(3) Uani 1 1 d .
H18 H 0.8230 0.2479 0.5062 0.019 Uiso 1 1 calc R
C19 C 0.88262(10) 0.26792(8) 0.36226(8) 0.0142(3) Uani 1 1 d .
C20 C 0.88674(11) 0.21630(8) 0.31924(9) 0.0168(3) Uani 1 1 d .
H20 H 0.9399 0.1957 0.3245 0.020 Uiso 1 1 calc R
C21 C 0.81270(11) 0.19525(8) 0.26872(9) 0.0197(4) Uani 1 1 d .
H21 H 0.8150 0.1600 0.2395 0.024 Uiso 1 1 calc R
C22 C 0.73552(11) 0.22562(9) 0.26093(10) 0.0237(4) Uani 1 1 d .
H22 H 0.6851 0.2110 0.2262 0.028 Uiso 1 1 calc R
C23 C 0.73087(12) 0.27712(10) 0.30328(10) 0.0256(4) Uani 1 1 d .
H23 H 0.6776 0.2977 0.2975 0.031 Uiso 1 1 calc R
C24 C 0.80441(11) 0.29838(9) 0.35402(9) 0.0201(4) Uani 1 1 d .
H24 H 0.8016 0.3336 0.3832 0.024 Uiso 1 1 calc R
C25 C 1.04657(10) 0.23637(8) 0.47040(8) 0.0144(3) Uani 1 1 d .
C26 C 1.13077(11) 0.25397(8) 0.50853(9) 0.0172(3) Uani 1 1 d .
H26 H 1.1512 0.2967 0.5038 0.021 Uiso 1 1 calc R
C27 C 1.18428(12) 0.20914(9) 0.55322(9) 0.0220(4) Uani 1 1 d .
H27 H 1.2412 0.2212 0.5792 0.026 Uiso 1 1 calc R
C28 C 1.15445(12) 0.14660(9) 0.55994(10) 0.0243(4) Uani 1 1 d .
H28 H 1.1908 0.1161 0.5909 0.029 Uiso 1 1 calc R
C29 C 1.07147(12) 0.12856(9) 0.52145(10) 0.0236(4) Uani 1 1 d .
H29 H 1.0517 0.0855 0.5258 0.028 Uiso 1 1 calc R
C30 C 1.01719(11) 0.17294(8) 0.47664(9) 0.0187(4) Uani 1 1 d .
H30 H 0.9605 0.1604 0.4504 0.022 Uiso 1 1 calc R
C31 C 1.03517(10) 0.34512(8) 0.37890(8) 0.0134(3) Uani 1 1 d .
C32 C 1.03716(11) 0.41373(8) 0.38036(9) 0.0186(4) Uani 1 1 d .
H32 H 1.0077 0.4373 0.4049 0.022 Uiso 1 1 calc R
C33 C 1.08263(13) 0.44729(9) 0.34562(10) 0.0236(4) Uani 1 1 d .
H33 H 1.0850 0.4940 0.3471 0.028 Uiso 1 1 calc R
C34 C 1.12454(12) 0.41301(9) 0.30891(9) 0.0217(4) Uani 1 1 d .
H34 H 1.1553 0.4363 0.2851 0.026 Uiso 1 1 calc R
C35 C 1.12178(11) 0.34468(9) 0.30675(9) 0.0182(4) Uani 1 1 d .
H35 H 1.1504 0.3214 0.2813 0.022 Uiso 1 1 calc R
C36 C 1.07740(11) 0.31036(8) 0.34170(9) 0.0162(3) Uani 1 1 d .
H36 H 1.0757 0.2636 0.3404 0.019 Uiso 1 1 calc R

loop_
_atom_site_aniso_label
_atom_site_aniso_U_11
_atom_site_aniso_U_22
_atom_site_aniso_U_33
_atom_site_aniso_U_23
_atom_site_aniso_U_13
_atom_site_aniso_U_12
Fe1 0.01619(19) 0.01199(18) 0.0203(2) 0.000 0.00833(15) 0.000
P1 0.0114(2) 0.0110(2) 0.0114(2) 0.00001(15) 0.00342(16) 0.00029(14)
P2 0.0117(2) 0.0115(2) 0.0117(2) 0.00004(15) 0.00379(16) 0.00076(14)
N1 0.0170(7) 0.0141(7) 0.0134(7) 0.0001(5) 0.0056(6) 0.0021(5)
N2 0.0185(7) 0.0226(8) 0.0239(8) 0.0101(6) 0.0102(6) 0.0059(6)
N3 0.0180(7) 0.0233(8) 0.0172(7) -0.0011(6) 0.0079(6) 0.0032(6)
O1 0.0244(7) 0.0199(6) 0.0359(8) 0.0059(6) 0.0184(6) 0.0059(5)
O2 0.0306(8) 0.0340(8) 0.0417(9) 0.0165(7) 0.0245(7) 0.0036(6)
O3 0.0296(7) 0.0184(6) 0.0344(8) 0.0054(6) 0.0167(6) 0.0052(5)
O4 0.0197(6) 0.0196(6) 0.0202(6) 0.0014(5) 0.0053(5) 0.0047(5)
O5 0.0267(7) 0.0178(6) 0.0279(7) 0.0022(5) 0.0082(6) 0.0042(5)
O6 0.0240(7) 0.0349(8) 0.0217(7) -0.0093(6) 0.0023(6) 0.0010(6)
C1 0.0117(7) 0.0124(7) 0.0146(8) -0.0021(6) 0.0033(6) 0.0000(6)
C2 0.0173(8) 0.0141(8) 0.0167(8) 0.0011(6) 0.0061(7) -0.0009(6)
C3 0.0210(9) 0.0144(8) 0.0212(9) 0.0024(7) 0.0047(7) 0.0041(7)
C4 0.0176(8) 0.0200(8) 0.0241(9) -0.0031(7) 0.0067(7) 0.0043(7)
C5 0.0168(8) 0.0224(8) 0.0187(9) -0.0011(7) 0.0085(7) 0.0005(7)
C6 0.0150(8) 0.0157(8) 0.0150(8) 0.0013(6) 0.0042(6) 0.0005(6)
C7 0.0126(7) 0.0110(7) 0.0154(8) 0.0000(6) 0.0039(6) 0.0016(6)
C8 0.0173(8) 0.0171(8) 0.0165(8) -0.0002(6) 0.0069(7) 0.0002(6)
C9 0.0141(8) 0.0184(8) 0.0251(9) 0.0000(7) 0.0078(7) -0.0017(6)
C10 0.0143(8) 0.0167(8) 0.0223(9) -0.0036(7) 0.0017(7) -0.0002(6)
C11 0.0205(9) 0.0202(8) 0.0146(8) -0.0030(7) 0.0052(7) 0.0007(7)
C12 0.0158(8) 0.0169(8) 0.0165(8) -0.0006(6) 0.0065(7) -0.0007(6)
C13 0.0149(8) 0.0119(7) 0.0148(8) -0.0001(6) 0.0062(6) 0.0011(6)
C14 0.0189(9) 0.0156(8) 0.0214(9) -0.0003(7) -0.0004(7) -0.0014(7)
C15 0.0262(9) 0.0176(9) 0.0219(9) 0.0049(7) -0.0008(7) 0.0025(7)
C16 0.0274(9) 0.0128(8) 0.0237(9) 0.0014(7) 0.0101(8) -0.0007(7)
C17 0.0168(8) 0.0166(8) 0.0234(9) -0.0031(7) 0.0085(7) -0.0031(6)
C18 0.0140(8) 0.0176(8) 0.0160(8) 0.0000(6) 0.0050(6) 0.0010(6)
C19 0.0135(8) 0.0156(8) 0.0134(8) 0.0010(6) 0.0043(6) -0.0009(6)
C20 0.0155(8) 0.0147(8) 0.0199(9) 0.0003(7) 0.0058(7) 0.0006(6)
C21 0.0206(9) 0.0162(8) 0.0200(9) -0.0021(7) 0.0038(7) -0.0015(7)
C22 0.0162(8) 0.0262(9) 0.0235(10) -0.0024(8) -0.0002(7) -0.0038(7)
C23 0.0139(8) 0.0309(10) 0.0295(10) -0.0020(8) 0.0039(7) 0.0042(7)
C24 0.0168(8) 0.0228(9) 0.0202(9) -0.0026(7) 0.0057(7) 0.0035(7)
C25 0.0153(8) 0.0154(8) 0.0137(8) 0.0015(6) 0.0063(6) 0.0044(6)
C26 0.0164(8) 0.0184(8) 0.0174(8) 0.0015(7) 0.0065(7) 0.0017(7)
C27 0.0166(8) 0.0276(9) 0.0205(9) 0.0034(7) 0.0045(7) 0.0040(7)
C28 0.0245(9) 0.0246(9) 0.0237(10) 0.0087(8) 0.0081(8) 0.0102(7)
C29 0.0268(10) 0.0156(8) 0.0304(10) 0.0065(7) 0.0123(8) 0.0047(7)
C30 0.0184(8) 0.0167(8) 0.0216(9) 0.0006(7) 0.0077(7) 0.0019(7)
C31 0.0112(7) 0.0159(8) 0.0116(8) 0.0013(6) 0.0019(6) -0.0003(6)
C32 0.0228(9) 0.0163(8) 0.0190(9) 0.0000(7) 0.0102(7) 0.0019(7)
C33 0.0308(10) 0.0147(8) 0.0283(10) 0.0022(7) 0.0138(8) -0.0011(7)
C34 0.0236(9) 0.0224(9) 0.0219(9) 0.0042(7) 0.0114(7) -0.0027(7)
C35 0.0179(8) 0.0215(8) 0.0168(8) -0.0008(7) 0.0078(7) 0.0008(7)
C36 0.0158(8) 0.0158(8) 0.0169(8) -0.0015(6) 0.0053(7) -0.0006(6)

loop_
_atom_type_symbol
_atom_type_description
_atom_type_scat_dispersion_real
_atom_type_scat_dispersion_imag
_atom_type_scat_source
C C 0.0033 0.0016 'International Tables Vol C Tables 4.2.6.8 and 6.1.1.4'
H H 0.0000 0.0000 'International Tables Vol C Tables 4.2.6.8 and 6.1.1.4'
N N 0.0061 0.0033 'International Tables Vol C Tables 4.2.6.8 and 6.1.1.4'
O O 0.0106 0.0060 'International Tables Vol C Tables 4.2.6.8 and 6.1.1.4'
P P 0.1023 0.0942 'International Tables Vol C Tables 4.2.6.8 and 6.1.1.4'
Fe Fe 0.3463 0.8444 'International Tables Vol C Tables 4.2.6.8 and 6.1.1.4'

loop_
_geom_angle_atom_site_label_1
_geom_angle_atom_site_label_2
_geom_angle_atom_site_label_3
_geom_angle
_geom_angle_site_symmetry_1
_geom_angle_site_symmetry_3
O1 Fe1 O1 74.92(7) . 2
O1 Fe1 O4 129.54(5) . .
O1 Fe1 O4 127.53(5) 2 .
O1 Fe1 O4 127.53(5) . 2
O1 Fe1 O4 129.54(5) 2 2
O4 Fe1 O4 76.61(6) . 2
O1 Fe1 O5 82.49(5) . 2
O1 Fe1 O5 89.29(5) 2 2
O4 Fe1 O5 133.38(5) . 2
O4 Fe1 O5 56.95(4) 2 2
O1 Fe1 O5 89.29(5) . .
O1 Fe1 O5 82.50(5) 2 .
O4 Fe1 O5 56.94(4) . .
O4 Fe1 O5 133.38(5) 2 .
O5 Fe1 O5 169.66(6) 2 .
O1 Fe1 O3 56.85(5) . .
O1 Fe1 O3 131.57(5) 2 .
O4 Fe1 O3 85.64(5) . .
O4 Fe1 O3 87.75(5) 2 .
O5 Fe1 O3 88.59(5) 2 .
O5 Fe1 O3 92.17(5) . .
O1 Fe1 O3 131.57(5) . 2
O1 Fe1 O3 56.84(5) 2 2
O4 Fe1 O3 87.75(5) . 2
O4 Fe1 O3 85.63(5) 2 2
O5 Fe1 O3 92.17(5) 2 2
O5 Fe1 O3 88.59(5) . 2
O3 Fe1 O3 171.57(6) . 2
N1 P1 C13 116.07(7) . .
N1 P1 C1 108.92(7) . .
C13 P1 C1 106.64(7) . .
N1 P1 C7 110.91(8) . .
C13 P1 C7 107.84(7) . .
C1 P1 C7 105.92(7) . .
N1 P2 C25 113.58(8) . .
N1 P2 C31 107.90(8) . .
C25 P2 C31 106.82(8) . .
N1 P2 C19 110.02(8) . .
C25 P2 C19 110.72(8) . .
C31 P2 C19 107.53(7) . .
P1 N1 P2 133.63(9) . .
O2 N2 O3 122.41(15) . .
O2 N2 O1 121.63(15) . .
O3 N2 O1 115.95(14) . .
O6 N3 O5 122.81(15) . .
O6 N3 O4 121.49(15) . .
O5 N3 O4 115.69(14) . .
N2 O1 Fe1 96.81(10) . .
N2 O3 Fe1 90.35(10) . .
N3 O4 Fe1 96.30(10) . .
N3 O5 Fe1 90.99(9) . .
C6 C1 C2 119.96(15) . .
C6 C1 P1 121.37(12) . .
C2 C1 P1 118.56(13) . .
C3 C2 C1 119.94(16) . .
C3 C2 H2 120.0 . .
C1 C2 H2 120.0 . .
C2 C3 C4 119.67(16) . .
C2 C3 H3 120.2 . .
C4 C3 H3 120.2 . .
C5 C4 C3 120.82(16) . .
C5 C4 H4 119.6 . .
C3 C4 H4 119.6 . .
C4 C5 C6 119.80(16) . .
C4 C5 H5 120.1 . .
C6 C5 H5 120.1 . .
C5 C6 C1 119.80(15) . .
C5 C6 H6 120.1 . .
C1 C6 H6 120.1 . .
C12 C7 C8 119.70(15) . .
C12 C7 P1 119.90(12) . .
C8 C7 P1 120.40(13) . .
C9 C8 C7 119.75(16) . .
C9 C8 H8 120.1 . .
C7 C8 H8 120.1 . .
C10 C9 C8 120.19(16) . .
C10 C9 H9 119.9 . .
C8 C9 H9 119.9 . .
C9 C10 C11 120.07(16) . .
C9 C10 H10 120.0 . .
C11 C10 H10 120.0 . .
C12 C11 C10 120.07(16) . .
C12 C11 H11 120.0 . .
C10 C11 H11 120.0 . .
C11 C12 C7 120.23(15) . .
C11 C12 H12 119.9 . .
C7 C12 H12 119.9 . .
C14 C13 C18 119.33(15) . .
C14 C13 P1 122.85(13) . .
C18 C13 P1 117.78(12) . .
C13 C14 C15 120.31(16) . .
C13 C14 H14 119.8 . .
C15 C14 H14 119.8 . .
C16 C15 C14 120.11(16) . .
C16 C15 H15 119.9 . .
C14 C15 H15 119.9 . .
C15 C16 C17 119.93(16) . .
C15 C16 H16 120.0 . .
C17 C16 H16 120.0 . .
C18 C17 C16 120.27(16) . .
C18 C17 H17 119.9 . .
C16 C17 H17 119.9 . .
C17 C18 C13 120.05(16) . .
C17 C18 H18 120.0 . .
C13 C18 H18 120.0 . .
C20 C19 C24 120.01(15) . .
C20 C19 P2 121.38(12) . .
C24 C19 P2 118.42(13) . .
C21 C20 C19 119.59(15) . .
C21 C20 H20 120.2 . .
C19 C20 H20 120.2 . .
C22 C21 C20 120.05(16) . .
C22 C21 H21 120.0 . .
C20 C21 H21 120.0 . .
C21 C22 C23 120.76(16) . .
C21 C22 H22 119.6 . .
C23 C22 H22 119.6 . .
C24 C23 C22 119.62(16) . .
C24 C23 H23 120.2 . .
C22 C23 H23 120.2 . .
C23 C24 C19 119.96(16) . .
C23 C24 H24 120.0 . .
C19 C24 H24 120.0 . .
C30 C25 C26 119.69(15) . .
C30 C25 P2 123.08(13) . .
C26 C25 P2 116.68(12) . .
C27 C26 C25 120.19(16) . .
C27 C26 H26 119.9 . .
C25 C26 H26 119.9 . .
C26 C27 C28 119.89(17) . .
C26 C27 H27 120.1 . .
C28 C27 H27 120.1 . .
C27 C28 C29 120.15(17) . .
C27 C28 H28 119.9 . .
C29 C28 H28 119.9 . .
C30 C29 C28 120.57(17) . .
C30 C29 H29 119.7 . .
C28 C29 H29 119.7 . .
C29 C30 C25 119.50(17) . .
C29 C30 H30 120.3 . .
C25 C30 H30 120.3 . .
C32 C31 C36 120.22(15) . .
C32 C31 P2 119.89(13) . .
C36 C31 P2 119.88(12) . .
C33 C32 C31 119.49(16) . .
C33 C32 H32 120.3 . .
C31 C32 H32 120.3 . .
C34 C33 C32 120.37(16) . .
C34 C33 H33 119.8 . .
C32 C33 H33 119.8 . .
C33 C34 C35 120.21(16) . .
C33 C34 H34 119.9 . .
C35 C34 H34 119.9 . .
C36 C35 C34 120.18(16) . .
C36 C35 H35 119.9 . .
C34 C35 H35 119.9 . .
C35 C36 C31 119.52(16) . .
C35 C36 H36 120.2 . .
C31 C36 H36 120.2 . .

loop_
_geom_bond_atom_site_label_1
_geom_bond_atom_site_label_2
_geom_bond_distance
_geom_bond_site_symmetry_2
Fe1 O1 2.1815(13) .
Fe1 O1 2.1815(13) 2
Fe1 O4 2.1940(13) .
Fe1 O4 2.1940(13) 2
Fe1 O5 2.3166(13) 2
Fe1 O5 2.3166(13) .
Fe1 O3 2.3206(13) .
Fe1 O3 2.3207(13) 2
P1 N1 1.5836(14) .
P1 C13 1.7982(16) .
P1 C1 1.8025(16) .
P1 C7 1.8051(17) .
P2 N1 1.5952(14) .
P2 C25 1.7936(16) .
P2 C31 1.7955(17) .
P2 C19 1.8029(17) .
N2 O2 1.229(2) .
N2 O3 1.2644(19) .
N2 O1 1.267(2) .
N3 O6 1.226(2) .
N3 O5 1.2639(19) .
N3 O4 1.2791(19) .
C1 C6 1.399(2) .
C1 C2 1.401(2) .
C2 C3 1.390(2) .
C2 H2 0.9500 .
C3 C4 1.391(3) .
C3 H3 0.9500 .
C4 C5 1.389(3) .
C4 H4 0.9500 .
C5 C6 1.393(2) .
C5 H5 0.9500 .
C6 H6 0.9500 .
C7 C12 1.395(2) .
C7 C8 1.395(2) .
C8 C9 1.393(2) .
C8 H8 0.9500 .
C9 C10 1.385(3) .
C9 H9 0.9500 .
C10 C11 1.391(3) .
C10 H10 0.9500 .
C11 C12 1.382(2) .
C11 H11 0.9500 .
C12 H12 0.9500 .
C13 C14 1.390(2) .
C13 C18 1.402(2) .
C14 C15 1.392(2) .
C14 H14 0.9500 .
C15 C16 1.385(3) .
C15 H15 0.9500 .
C16 C17 1.389(3) .
C16 H16 0.9500 .
C17 C18 1.387(2) .
C17 H17 0.9500 .
C18 H18 0.9500 .
C19 C20 1.396(2) .
C19 C24 1.398(2) .
C20 C21 1.389(2) .
C20 H20 0.9500 .
C21 C22 1.384(3) .
C21 H21 0.9500 .
C22 C23 1.388(3) .
C22 H22 0.9500 .
C23 C24 1.387(3) .
C23 H23 0.9500 .
C24 H24 0.9500 .
C25 C30 1.400(2) .
C25 C26 1.402(2) .
C26 C27 1.388(2) .
C26 H26 0.9500 .
C27 C28 1.388(3) .
C27 H27 0.9500 .
C28 C29 1.390(3) .
C28 H28 0.9500 .
C29 C30 1.389(3) .
C29 H29 0.9500 .
C30 H30 0.9500 .
C31 C32 1.394(2) .
C31 C36 1.401(2) .
C32 C33 1.390(3) .
C32 H32 0.9500 .
C33 C34 1.385(3) .
C33 H33 0.9500 .
C34 C35 1.389(2) .
C34 H34 0.9500 .
C35 C36 1.388(2) .
C35 H35 0.9500 .
C36 H36 0.9500 .
